data_4512067
loop_
_publ_author_name
'Wu, Xue-Ru'
'Yang, X\"u'
'Wei, Rong-Jia'
'Li, Jia'
'Zheng, Lan-Sun'
'Tao, Jun'

_publ_section_title
;
 Solvent-Mediated Isomerization of FeIIComplexes from a 3D 65&#x00B7;8
 Framework to a 2D 44Rhombus-Grid Network
;
_journal_issue 10
_journal_name_full 'Crystal Growth &amp; Design'
_journal_page_first 4891
_journal_paper_doi 10.1021/cg5011506
_journal_volume 14
_journal_year 2014
_chemical_formula_sum 'C34 H29 Fe N6 O2.5 S2'
_chemical_formula_weight 681.60
_chemical_name_systematic
; 
 ? 
;
_space_group_IT_number 13
_symmetry_cell_setting monoclinic
_symmetry_space_group_name_Hall '-P 2yc'
_symmetry_space_group_name_H-M 'P 1 2/c 1'
_atom_sites_solution_hydrogens geom
_atom_sites_solution_primary direct
_atom_sites_solution_secondary difmap
_audit_creation_method SHELXL-97
_cell_angle_alpha 90.00
_cell_angle_beta 99.639(6)
_cell_angle_gamma 90.00
_cell_formula_units_Z 2
_cell_length_a 11.4071(7)
_cell_length_b 15.8882(12)
_cell_length_c 13.1892(7)
_cell_measurement_reflns_used 2904
_cell_measurement_temperature 100(2)
_cell_measurement_theta_max 29.0178
_cell_measurement_theta_min 3.3398
_cell_volume 2356.6(3)
_computing_cell_refinement 'CrysAlisPro, Agilent Technologies'
_computing_data_collection 'CrysAlisPro, Agilent Technologies'
_computing_data_reduction 'CrysAlisPro, Agilent Technologies'
_computing_molecular_graphics 'Bruker SHELXTL'
_computing_publication_material 'Bruker SHELXTL'
_computing_structure_refinement 'SHELXL-97 (Sheldrick, 1997)'
_computing_structure_solution 'SHELXS-97 (Sheldrick, 1990)'
_diffrn_ambient_temperature 100(2)
_diffrn_measured_fraction_theta_full 0.996
_diffrn_measured_fraction_theta_max 0.996
_diffrn_measurement_device_type 'CCD area detector'
_diffrn_measurement_method '\w scans'
_diffrn_radiation_monochromator graphite
_diffrn_radiation_source 'fine-focus sealed tube'
_diffrn_radiation_type MoK\a
_diffrn_radiation_wavelength 0.71073
_diffrn_reflns_av_R_equivalents 0.0403
_diffrn_reflns_av_sigmaI/netI 0.0481
_diffrn_reflns_limit_h_max 14
_diffrn_reflns_limit_h_min -10
_diffrn_reflns_limit_k_max 18
_diffrn_reflns_limit_k_min -19
_diffrn_reflns_limit_l_max 12
_diffrn_reflns_limit_l_min -16
_diffrn_reflns_number 10154
_diffrn_reflns_theta_full 26.00
_diffrn_reflns_theta_max 26.00
_diffrn_reflns_theta_min 3.35
_exptl_absorpt_coefficient_mu 0.438
_exptl_absorpt_correction_T_max 0.9784
_exptl_absorpt_correction_T_min 0.9784
_exptl_absorpt_correction_type multi-scan
_exptl_absorpt_process_details
;
CrysAlisPro, Agilent Technologies,
Version 1.171.36.28 (release 01-02-2013 CrysAlis171 .NET)
(compiled Feb  1 2013,16:14:44)
Empirical absorption correction using spherical harmonics,
 implemented in SCALE3 ABSPACK scaling algorithm.
;
_exptl_crystal_colour yellow
_exptl_crystal_density_diffrn 0.961
_exptl_crystal_density_method 'not measured'
_exptl_crystal_description block
_exptl_crystal_F_000 706
_exptl_crystal_size_max 0.05
_exptl_crystal_size_mid 0.05
_exptl_crystal_size_min 0.05
_platon_squeeze_details
;
;
_refine_diff_density_max 0.999
_refine_diff_density_min -0.424
_refine_diff_density_rms 0.073
_refine_ls_extinction_method none
_refine_ls_goodness_of_fit_ref 1.057
_refine_ls_hydrogen_treatment constr
_refine_ls_matrix_type full
_refine_ls_number_parameters 194
_refine_ls_number_reflns 4632
_refine_ls_number_restraints 0
_refine_ls_restrained_S_all 1.057
_refine_ls_R_factor_all 0.0909
_refine_ls_R_factor_gt 0.0683
_refine_ls_shift/su_max 0.000
_refine_ls_shift/su_mean 0.000
_refine_ls_structure_factor_coef Fsqd
_refine_ls_weighting_details 'calc w=1/[\s^2^(Fo^2^)+(0.1392P)^2^+0.0000P] where P=(Fo^2^+2Fc^2^)/3'
_refine_ls_weighting_scheme calc
_refine_ls_wR_factor_gt 0.2051
_refine_ls_wR_factor_ref 0.2247
_reflns_number_gt 3271
_reflns_number_total 4632
_reflns_threshold_expression >2sigma(I)
_cod_data_source_file cg5011506_si_002.cif
_cod_data_source_block complex_2
_cod_depositor_comments
;
The following automatic conversions were performed:

'_symmetry_cell_setting' value 'Monoclinic' changed to 'monoclinic'
according to
/home/saulius/struct/COD-crude-data--automatic-downloads/current/ACS/lib/dictionaries/cif_core.dic
dictionary named 'cif_core.dic' version 2.4.2 from 2011-04-26.

Automatic conversion script
Id: cif_fix_values 2281 2013-09-26 08:29:07Z andrius 
;
_cod_original_sg_symbol_H-M P2/c
_cod_original_formula_sum 'C34 H29 Fe N6 O2.50 S2'
_cod_database_code 4512067

loop_
_symmetry_equiv_pos_as_xyz
'x, y, z'
'-x, y, -z+1/2'
'-x, -y, -z'
'x, -y, z-1/2'

loop_
_atom_site_label
_atom_site_type_symbol
_atom_site_fract_x
_atom_site_fract_y
_atom_site_fract_z
_atom_site_U_iso_or_equiv
_atom_site_adp_type
_atom_site_occupancy
_atom_site_symmetry_multiplicity
_atom_site_calc_flag
_atom_site_refinement_flags
Fe1 Fe 0.5000 0.60767(3) 0.7500 0.0329(2) Uani 1 2 d S
S1 S 0.81429(11) 0.62546(11) 0.54553(11) 0.1011(6) Uani 1 1 d .
N1 N 0.6461(2) 0.61203(15) 0.88960(19) 0.0373(6) Uani 1 1 d .
N2 N 0.5000 1.4650(2) 0.7500 0.0391(8) Uani 1 2 d S
N3 N 0.5000 0.7485(3) 0.7500 0.0516(10) Uani 1 2 d S
N4 N 0.6300(2) 0.60505(16) 0.6557(2) 0.0435(7) Uani 1 1 d .
C1 C 0.7604(3) 0.6151(2) 0.8857(3) 0.0597(11) Uani 1 1 d .
H1A H 0.7825 0.6169 0.8210 0.072 Uiso 1 1 calc R
C2 C 0.8499(3) 0.6158(3) 0.9694(3) 0.0663(13) Uani 1 1 d .
H2B H 0.9289 0.6179 0.9602 0.080 Uiso 1 1 calc R
C3 C 0.8225(3) 0.6133(2) 1.0673(3) 0.0457(8) Uani 1 1 d .
C4 C 0.7018(3) 0.6110(2) 1.0722(3) 0.0567(10) Uani 1 1 d .
H4A H 0.6770 0.6098 1.1358 0.068 Uiso 1 1 calc R
C5 C 0.6190(3) 0.6103(2) 0.9839(3) 0.0534(10) Uani 1 1 d .
H5A H 0.5390 0.6085 0.9902 0.064 Uiso 1 1 calc R
C6 C 0.9129(3) 0.6129(2) 1.1609(3) 0.0567(8) Uani 1 1 d .
C7 C 1.0211(6) 0.6540(6) 1.1627(5) 0.0567(8) Uani 0.50 1 d P
H7A H 1.0373 0.6806 1.1012 0.068 Uiso 0.50 1 d PR
C7' C 1.0208(6) 0.5724(6) 1.1635(5) 0.060(2) Uani 0.50 1 d P
H7'A H 1.0327 0.5401 1.1046 0.072 Uiso 0.50 1 d PR
C8 C 0.8940(6) 0.6544(5) 1.2493(5) 0.0567(8) Uani 0.50 1 d P
H8A H 0.8207 0.6844 1.2477 0.068 Uiso 0.50 1 d PR
C8' C 0.8948(6) 0.5721(6) 1.2494(5) 0.060(2) Uani 0.50 1 d P
H8'A H 0.8213 0.5423 1.2475 0.072 Uiso 0.50 1 d PR
C9 C 0.4275(3) 1.4207(2) 0.6801(2) 0.0485(8) Uani 1 1 d .
H9A H 0.3757 1.4499 0.6304 0.058 Uiso 1 1 calc R
C10 C 0.4250(3) 1.3341(2) 0.6772(3) 0.0522(9) Uani 1 1 d .
H10A H 0.3727 1.3067 0.6261 0.063 Uiso 1 1 calc R
C11 C 0.5000 1.2874(3) 0.7500 0.0528(12) Uani 1 2 d S
C12 C 0.5000 1.1949(3) 0.7500 0.0616(14) Uani 1 2 d S
C13 C 0.4772(6) 1.1502(3) 0.6608(4) 0.1153(15) Uani 1 1 d .
H13A H 0.4592 1.1789 0.5987 0.138 Uiso 1 1 calc R
C14 C 0.4801(6) 1.0630(3) 0.6601(4) 0.1153(15) Uani 1 1 d .
H14A H 0.4684 1.0343 0.5977 0.138 Uiso 1 1 calc R
C15 C 0.5000 1.0189(4) 0.7500 0.1153(15) Uani 1 2 d S
C16 C 0.5000 0.9267(4) 0.7500 0.0696(15) Uani 1 2 d S
C17 C 0.5569(8) 0.8800(3) 0.6871(6) 0.137(3) Uani 1 1 d .
H17A H 0.5976 0.9069 0.6409 0.164 Uiso 1 1 calc R
C18 C 0.5555(6) 0.7935(3) 0.6908(5) 0.125(2) Uani 1 1 d .
H18A H 0.5978 0.7648 0.6472 0.150 Uiso 1 1 calc R
C19 C 0.7066(3) 0.6134(2) 0.6107(3) 0.0469(8) Uani 1 1 d .

loop_
_atom_site_aniso_label
_atom_site_aniso_U_11
_atom_site_aniso_U_22
_atom_site_aniso_U_33
_atom_site_aniso_U_23
_atom_site_aniso_U_13
_atom_site_aniso_U_12
Fe1 0.0322(4) 0.0348(4) 0.0290(4) 0.000 -0.0032(2) 0.000
S1 0.0561(7) 0.1656(16) 0.0877(10) 0.0155(8) 0.0301(7) -0.0060(7)
N1 0.0345(13) 0.0445(16) 0.0297(13) 0.0012(10) -0.0041(10) -0.0010(10)
N2 0.0391(19) 0.037(2) 0.0408(19) 0.000 0.0043(15) 0.000
N3 0.056(2) 0.042(2) 0.053(2) 0.000 -0.0021(19) 0.000
N4 0.0355(14) 0.0533(17) 0.0391(14) 0.0010(12) -0.0012(11) 0.0004(11)
C1 0.0407(19) 0.105(3) 0.0314(16) 0.0042(17) 0.0009(14) -0.0105(17)
C2 0.0328(17) 0.129(4) 0.0341(17) 0.0024(19) -0.0047(13) -0.0132(18)
C3 0.0377(17) 0.059(2) 0.0360(16) 0.0005(14) -0.0060(13) -0.0005(13)
C4 0.0384(18) 0.098(3) 0.0315(16) -0.0039(16) -0.0026(13) 0.0007(16)
C5 0.0313(16) 0.090(3) 0.0359(17) -0.0032(16) -0.0045(13) -0.0001(15)
C6 0.0393(15) 0.091(3) 0.0357(14) 0.0012(14) -0.0057(11) 0.0018(14)
C7 0.0393(15) 0.091(3) 0.0357(14) 0.0012(14) -0.0057(11) 0.0018(14)
C7' 0.041(4) 0.103(6) 0.033(3) -0.012(4) -0.005(3) 0.017(4)
C8 0.0393(15) 0.091(3) 0.0357(14) 0.0012(14) -0.0057(11) 0.0018(14)
C8' 0.036(4) 0.099(6) 0.040(4) 0.016(4) -0.011(3) -0.016(4)
C9 0.052(2) 0.0408(18) 0.050(2) 0.0005(16) 0.0003(15) 0.0000(15)
C10 0.056(2) 0.0428(19) 0.054(2) -0.0051(16) -0.0027(16) -0.0032(15)
C11 0.057(3) 0.039(3) 0.064(3) 0.000 0.011(2) 0.000
C12 0.080(4) 0.038(3) 0.066(3) 0.000 0.012(3) 0.000
C13 0.209(5) 0.0493(18) 0.079(2) -0.0061(17) -0.003(3) -0.004(2)
C14 0.209(5) 0.0493(18) 0.079(2) -0.0061(17) -0.003(3) -0.004(2)
C15 0.209(5) 0.0493(18) 0.079(2) -0.0061(17) -0.003(3) -0.004(2)
C16 0.085(4) 0.041(3) 0.079(4) 0.000 0.003(3) 0.000
C17 0.222(9) 0.050(3) 0.166(7) 0.006(3) 0.114(7) -0.012(3)
C18 0.185(6) 0.043(3) 0.175(6) -0.001(3) 0.114(5) 0.006(3)
C19 0.0387(18) 0.061(2) 0.0365(17) 0.0036(14) -0.0067(14) 0.0028(14)

loop_
_atom_type_symbol
_atom_type_description
_atom_type_scat_dispersion_real
_atom_type_scat_dispersion_imag
_atom_type_scat_source
C C 0.0033 0.0016 'International Tables Vol C Tables 4.2.6.8 and 6.1.1.4'
H H 0.0000 0.0000 'International Tables Vol C Tables 4.2.6.8 and 6.1.1.4'
N N 0.0061 0.0033 'International Tables Vol C Tables 4.2.6.8 and 6.1.1.4'
S S 0.1246 0.1234 'International Tables Vol C Tables 4.2.6.8 and 6.1.1.4'
Fe Fe 0.3463 0.8444 'International Tables Vol C Tables 4.2.6.8 and 6.1.1.4'
O O 0.0106 0.0060 'International Tables Vol C Tables 4.2.6.8 and 6.1.1.4'

loop_
_geom_angle_atom_site_label_1
_geom_angle_atom_site_label_2
_geom_angle_atom_site_label_3
_geom_angle
_geom_angle_site_symmetry_1
_geom_angle_site_symmetry_3
N4 Fe1 N4 177.72(14) . 2_656
N4 Fe1 N3 91.14(7) . .
N4 Fe1 N3 91.14(7) 2_656 .
N4 Fe1 N2 88.86(7) . 1_545
N4 Fe1 N2 88.86(7) 2_656 1_545
N3 Fe1 N2 180.000(1) . 1_545
N4 Fe1 N1 89.18(10) . .
N4 Fe1 N1 90.89(9) 2_656 .
N3 Fe1 N1 88.25(6) . .
N2 Fe1 N1 91.75(6) 1_545 .
N4 Fe1 N1 90.89(9) . 2_656
N4 Fe1 N1 89.18(10) 2_656 2_656
N3 Fe1 N1 88.25(6) . 2_656
N2 Fe1 N1 91.75(6) 1_545 2_656
N1 Fe1 N1 176.50(12) . 2_656
C1 N1 C5 115.1(3) . .
C1 N1 Fe1 124.6(2) . .
C5 N1 Fe1 120.2(2) . .
C9 N2 C9 116.2(4) . 2_656
C9 N2 Fe1 121.9(2) . 1_565
C9 N2 Fe1 121.9(2) 2_656 1_565
C18 N3 C18 113.2(5) . 2_656
C18 N3 Fe1 123.4(3) . .
C18 N3 Fe1 123.4(3) 2_656 .
C19 N4 Fe1 170.8(2) . .
N1 C1 C2 125.3(3) . .
C1 C2 C3 119.9(3) . .
C2 C3 C4 115.2(3) . .
C2 C3 C6 123.3(3) . .
C4 C3 C6 121.5(3) . .
C5 C4 C3 120.5(3) . .
N1 C5 C4 123.9(3) . .
C8' C6 C7' 91.1(5) . .
C8' C6 C8 56.4(5) . .
C7' C6 C8 117.5(5) . .
C8' C6 C7 117.6(5) . .
C7' C6 C7 55.7(5) . .
C8 C6 C7 91.4(5) . .
C8' C6 C3 121.9(4) . .
C7' C6 C3 121.3(4) . .
C8 C6 C3 121.2(4) . .
C7 C6 C3 120.5(4) . .
C7' C7 C8 90.0(6) . 2_757
C7' C7 C6 61.8(5) . .
C8 C7 C6 120.7(6) 2_757 .
C7' C7 C8' 46.3(4) . 2_757
C8 C7 C8' 43.7(4) 2_757 2_757
C6 C7 C8' 92.5(5) . 2_757
C7' C7 C8 89.7(5) . .
C8 C7 C8 89.6(5) 2_757 .
C6 C7 C8 44.2(3) . .
C8' C7 C8 89.6(4) 2_757 .
C7 C7' C8' 90.5(6) . 2_757
C7 C7' C6 62.5(5) . .
C8' C7' C6 121.3(6) 2_757 .
C7 C7' C8 46.8(4) . 2_757
C8' C7' C8 43.7(5) 2_757 2_757
C6 C7' C8 93.4(5) . 2_757
C7 C7' C8' 90.6(5) . .
C8' C7' C8' 89.8(5) 2_757 .
C6 C7' C8' 44.4(3) . .
C8 C7' C8' 90.1(4) 2_757 .
C8' C8 C7 89.5(6) . 2_757
C8' C8 C6 61.5(5) . .
C7 C8 C6 121.2(6) 2_757 .
C8' C8 C7' 46.3(4) . 2_757
C7 C8 C7' 43.2(5) 2_757 2_757
C6 C8 C7' 92.7(5) . 2_757
C8' C8 C7 89.5(5) . .
C7 C8 C7 90.4(5) 2_757 .
C6 C8 C7 44.4(3) . .
C7' C8 C7 89.9(4) 2_757 .
C8 C8' C7' 90.0(6) . 2_757
C8 C8' C6 62.1(5) . .
C7' C8' C6 121.6(6) 2_757 .
C8 C8' C7 46.8(4) . 2_757
C7' C8' C7 43.2(5) 2_757 2_757
C6 C8' C7 93.6(5) . 2_757
C8 C8' C7' 90.2(5) . .
C7' C8' C7' 90.2(5) 2_757 .
C6 C8' C7' 44.5(3) . .
C7 C8' C7' 90.4(4) 2_757 .
N2 C9 C10 123.7(3) . .
C9 C10 C11 120.5(3) . .
C10 C11 C10 115.4(4) 2_656 .
C10 C11 C12 122.3(2) 2_656 .
C10 C11 C12 122.3(2) . .
C13 C12 C13 117.0(6) 2_656 .
C13 C12 C11 121.5(3) 2_656 .
C13 C12 C11 121.5(3) . .
C12 C13 C14 121.8(5) . .
C15 C14 C13 120.5(5) . .
C14 C15 C14 118.2(7) 2_656 .
C14 C15 C16 120.9(3) 2_656 .
C14 C15 C16 120.9(3) . .
C17 C16 C17 113.7(6) 2_656 .
C17 C16 C15 123.1(3) 2_656 .
C17 C16 C15 123.1(3) . .
C16 C17 C18 121.0(5) . .
N3 C18 C17 125.5(5) . .
N4 C19 S1 179.3(3) . .

loop_
_geom_bond_atom_site_label_1
_geom_bond_atom_site_label_2
_geom_bond_distance
_geom_bond_site_symmetry_2
Fe1 N4 2.089(3) .
Fe1 N4 2.089(3) 2_656
Fe1 N3 2.237(4) .
Fe1 N2 2.266(4) 1_545
Fe1 N1 2.268(2) .
Fe1 N1 2.268(2) 2_656
S1 C19 1.624(4) .
N1 C1 1.315(4) .
N1 C5 1.331(4) .
N2 C9 1.332(4) .
N2 C9 1.332(4) 2_656
N2 Fe1 2.266(4) 1_565
N3 C18 1.298(5) .
N3 C18 1.298(5) 2_656
N4 C19 1.144(4) .
C1 C2 1.373(5) .
C2 C3 1.379(5) .
C3 C4 1.389(5) .
C3 C6 1.470(5) .
C4 C5 1.372(5) .
C6 C8' 1.380(8) .
C6 C7' 1.384(7) .
C6 C8 1.388(8) .
C6 C7 1.393(8) .
C7 C7' 1.297(12) .
C7 C8 1.381(9) 2_757
C7 C8' 1.895(11) 2_757
C7 C8 1.990(9) .
C7' C8' 1.370(9) 2_757
C7' C8 1.895(11) 2_757
C7' C8' 1.973(9) .
C8 C8' 1.309(12) .
C8 C7 1.381(9) 2_757
C8 C7' 1.895(11) 2_757
C8' C7' 1.370(9) 2_757
C8' C7 1.895(11) 2_757
C9 C10 1.376(5) .
C10 C11 1.389(4) .
C11 C10 1.389(4) 2_656
C11 C12 1.469(7) .
C12 C13 1.362(6) 2_656
C12 C13 1.362(6) .
C13 C14 1.385(7) .
C14 C15 1.363(6) .
C15 C14 1.363(6) 2_656
C15 C16 1.466(9) .
C16 C17 1.356(6) 2_656
C16 C17 1.356(6) .
C17 C18 1.376(7) .

loop_
_platon_squeeze_void_nr
_platon_squeeze_void_average_x
_platon_squeeze_void_average_y
_platon_squeeze_void_average_z
_platon_squeeze_void_volume
_platon_squeeze_void_count_electrons
1 0.000 0.000 -0.005 979.4 15.8
